data_1508155
loop_
_publ_author_name
'Arashiba, Kazuya'
'Miyake, Yoshihiro'
'Nishibayashi, Yoshiaki'

_publ_section_title
;
 A molybdenum complex bearing PNP-type pincer ligands leads to the
 catalytic reduction of dinitrogen into ammonia.
;
_journal_issue 2
_journal_name_full 'Nature chemistry'
_journal_page_first 120
_journal_page_last 125
_journal_paper_doi 10.1038/nchem.906
_journal_volume 3
_journal_year 2011
_chemical_formula_moiety 'C31 H53 B F5 Mo N4 P2 '
_chemical_formula_sum 'C31 H53 B F5 Mo N4 P2'
_chemical_formula_weight 745.48
_space_group_IT_number 15
_symmetry_cell_setting monoclinic
_symmetry_Int_Tables_number 15
_symmetry_space_group_name_Hall '-C 2yc'
_symmetry_space_group_name_H-M 'C 1 2/c 1'
_cell_angle_alpha 90.0000
_cell_angle_beta 111.6301(11)
_cell_angle_gamma 90.0000
_cell_formula_units_Z 8
_cell_length_a 34.4412(13)
_cell_length_b 11.1522(3)
_cell_length_c 20.6925(7)
_cell_measurement_reflns_used 26781
_cell_measurement_temperature 173.1
_cell_measurement_theta_max 27.4
_cell_measurement_theta_min 3.0
_cell_volume 7388.2(4)
_computing_cell_refinement PROCESS-AUTO
_computing_data_collection PROCESS-AUTO
_computing_data_reduction CrystalStructure
_computing_publication_material 'CrystalStructure 3.8'
_computing_structure_refinement CRYSTALS
_computing_structure_solution SHELXS97
_diffrn_ambient_temperature 173.1
_diffrn_detector_area_resol_mean 10.00
_diffrn_measured_fraction_theta_full 0.995
_diffrn_measured_fraction_theta_max 0.995
_diffrn_measurement_device_type 'Rigaku RAXIS-RAPID'
_diffrn_measurement_method \w
_diffrn_radiation_type 'Mo K\a'
_diffrn_radiation_wavelength 0.71075
_diffrn_reflns_av_R_equivalents 0.035
_diffrn_reflns_limit_h_max 44
_diffrn_reflns_limit_h_min -44
_diffrn_reflns_limit_k_max 14
_diffrn_reflns_limit_k_min -14
_diffrn_reflns_limit_l_max 22
_diffrn_reflns_limit_l_min -26
_diffrn_reflns_number 35728
_diffrn_reflns_theta_full 27.45
_diffrn_reflns_theta_max 27.45
_exptl_absorpt_coefficient_mu 0.492
_exptl_absorpt_correction_T_max 0.952
_exptl_absorpt_correction_T_min 0.755
_exptl_absorpt_correction_type multi-scan
_exptl_absorpt_process_details
;
    Higashi, T. (1995). Program for Absorption Correction.
    Rigaku Corporation, Tokyo, Japan.
;
_exptl_crystal_colour brown
_exptl_crystal_density_diffrn 1.340
_exptl_crystal_density_method 'not measured'
_exptl_crystal_description needle
_exptl_crystal_F_000 3112.00
_exptl_crystal_size_max 0.55
_exptl_crystal_size_mid 0.20
_exptl_crystal_size_min 0.10
_refine_diff_density_max 1.83
_refine_diff_density_min -0.75
_refine_ls_extinction_method none
_refine_ls_goodness_of_fit_ref 1.019
_refine_ls_hydrogen_treatment refall
_refine_ls_number_parameters 438
_refine_ls_number_reflns 8415
_refine_ls_R_factor_gt 0.0434
_refine_ls_shift/su_max 0.0000
_refine_ls_structure_factor_coef Fsqd
_refine_ls_weighting_details 'w = 1/[4.1000\s(Fo^2^)]/(4Fo^2^)'
_refine_ls_weighting_scheme calc
_refine_ls_wR_factor_ref 0.1067
_reflns_number_gt 6624
_reflns_number_total 8415
_reflns_threshold_expression F^2^>2.0\s(F^2^)
_cod_data_source_file nchem.906-s5.cif
_cod_data_source_block '_20090727'
_cod_original_formula_sum 'C31 H53 B F5 Mo N4 P2 '
_cod_database_code 1508155

loop_
_symmetry_equiv_pos_site_id
_symmetry_equiv_pos_as_xyz
1 +X,+Y,+Z
2 -X,+Y,1/2-Z
3 -X,-Y,-Z
4 +X,-Y,1/2+Z
5 1/2+X,1/2+Y,+Z
6 1/2-X,1/2+Y,1/2-Z
7 1/2-X,1/2-Y,-Z
8 1/2+X,1/2-Y,1/2+Z

loop_
_atom_site_label
_atom_site_type_symbol
_atom_site_fract_x
_atom_site_fract_y
_atom_site_fract_z
_atom_site_U_iso_or_equiv
_atom_site_adp_type
_atom_site_occupancy
_atom_site_symmetry_multiplicity
_atom_site_calc_flag
_atom_site_refinement_flags
Mo(1) Mo 0.127330(10) 0.71578(2) 0.203860(10) 0.02126(7) Uani 1.00 1 d .
P(1) P 0.13578(3) 0.65194(8) 0.32425(4) 0.0300(2) Uani 1.00 1 d .
P(2) P 0.12544(3) 0.85774(7) 0.10857(4) 0.0244(2) Uani 1.00 1 d .
F(1) F 0.07521(6) 0.80434(15) 0.19728(9) 0.0291(5) Uani 1.00 1 d .
F(2) F 0.19505(8) 0.41822(18) 0.11376(14) 0.0660(8) Uani 1.00 1 d .
F(3) F 0.16108(7) 0.24553(18) 0.11133(13) 0.0566(7) Uani 1.00 1 d .
F(4) F 0.21298(8) 0.2562(2) 0.06872(15) 0.0781(9) Uani 1.00 1 d .
F(5) F 0.22832(9) 0.2668(3) 0.18288(16) 0.1152(12) Uani 1.00 1 d .
N(1) N 0.17456(8) 0.6465(2) 0.21166(13) 0.0250(7) Uani 1.00 1 d .
N(2) N 0.21243(11) 0.6045(3) 0.2213(2) 0.0423(10) Uani 1.00 1 d .
N(3) N 0.15905(8) 0.8722(2) 0.26520(13) 0.0241(7) Uani 1.00 1 d .
N(4) N 0.08554(8) 0.5726(2) 0.14493(13) 0.0239(7) Uani 1.00 1 d .
C(1) C 0.15137(13) 0.4941(3) 0.3576(2) 0.0426(11) Uani 1.00 1 d .
C(2) C 0.17331(14) 0.4395(3) 0.3126(2) 0.0560(13) Uani 1.00 1 d .
C(3) C 0.11234(14) 0.4192(3) 0.3479(2) 0.0629(15) Uani 1.00 1 d .
C(4) C 0.18145(14) 0.4900(3) 0.4339(2) 0.0649(14) Uani 1.00 1 d .
C(5) C 0.09782(12) 0.7146(3) 0.36202(18) 0.0401(11) Uani 1.00 1 d .
C(6) C 0.05343(12) 0.6731(3) 0.3178(2) 0.0523(13) Uani 1.00 1 d .
C(7) C 0.10729(15) 0.6828(4) 0.4378(2) 0.0634(15) Uani 1.00 1 d .
C(8) C 0.09892(12) 0.8516(3) 0.35720(19) 0.0445(11) Uani 1.00 1 d .
C(9) C 0.18434(11) 0.7375(2) 0.36657(17) 0.0330(9) Uani 1.00 1 d .
C(10) C 0.18318(10) 0.8593(2) 0.33367(16) 0.0296(9) Uani 1.00 1 d .
C(11) C 0.20586(11) 0.9546(3) 0.37296(19) 0.0372(10) Uani 1.00 1 d .
C(12) C 0.20354(12) 1.0643(3) 0.3412(2) 0.0433(11) Uani 1.00 1 d .
C(13) C 0.17823(11) 1.0789(2) 0.27284(18) 0.0361(10) Uani 1.00 1 d .
C(14) C 0.15610(11) 0.9823(2) 0.23538(17) 0.0279(9) Uani 1.00 1 d .
C(15) C 0.12807(11) 0.9956(2) 0.16031(16) 0.0298(9) Uani 1.00 1 d .
C(16) C 0.17313(11) 0.8642(2) 0.08493(17) 0.0302(9) Uani 1.00 1 d .
C(17) C 0.21055(11) 0.8909(3) 0.15160(18) 0.0381(10) Uani 1.00 1 d .
C(18) C 0.17269(13) 0.9598(3) 0.03128(19) 0.0459(12) Uani 1.00 1 d .
C(19) C 0.17958(12) 0.7407(3) 0.05756(19) 0.0411(11) Uani 1.00 1 d .
C(20) C 0.07712(11) 0.8862(2) 0.02957(17) 0.0335(9) Uani 1.00 1 d .
C(21) C 0.03876(11) 0.8606(3) 0.04776(18) 0.0377(10) Uani 1.00 1 d .
C(22) C 0.07320(12) 1.0166(3) 0.0026(2) 0.0469(12) Uani 1.00 1 d .
C(23) C 0.07583(13) 0.8010(3) -0.02909(18) 0.0482(12) Uani 1.00 1 d .
C(24) C 0.04452(11) 0.5721(2) 0.13464(17) 0.0327(9) Uani 1.00 1 d .
C(25) C 0.01789(12) 0.4809(3) 0.1013(2) 0.0442(11) Uani 1.00 1 d .
C(26) C 0.03313(13) 0.3832(3) 0.0774(2) 0.0472(12) Uani 1.00 1 d .
C(27) C 0.07489(12) 0.3816(2) 0.08716(18) 0.0377(10) Uani 1.00 1 d .
C(28) C 0.09968(11) 0.4766(2) 0.12021(17) 0.0299(9) Uani 1.00 1 d .
C(29) C 0.0000 0.2531(8) 0.2500 0.115(3) Uiso 1.00 2 d S
C(30) C 0.0268(2) 0.1943(6) 0.2253(4) 0.141(2) Uiso 1.00 1 d .
C(31) C 0.0245(2) 0.0692(6) 0.2229(4) 0.139(2) Uiso 1.00 1 d .
C(32) C 0.0000 0.0141(8) 0.2500 0.118(3) Uiso 1.00 2 d S
B(1) B 0.19943(15) 0.2954(3) 0.1206(2) 0.0423(13) Uani 1.00 1 d .
H(1) H 0.1535 0.4002 0.2736 0.067 Uiso 1.00 1 c R
H(2) H 0.1936 0.3833 0.3393 0.067 Uiso 1.00 1 c R
H(3) H 0.1866 0.5016 0.2971 0.067 Uiso 1.00 1 c R
H(4) H 0.1055 0.4250 0.3883 0.077 Uiso 1.00 1 c R
H(5) H 0.1173 0.3377 0.3401 0.077 Uiso 1.00 1 c R
H(6) H 0.0898 0.4492 0.3089 0.077 Uiso 1.00 1 c R
H(7) H 0.2095 0.4926 0.4362 0.071 Uiso 1.00 1 c R
H(8) H 0.1771 0.4186 0.4554 0.071 Uiso 1.00 1 c R
H(9) H 0.1761 0.5576 0.4573 0.071 Uiso 1.00 1 c R
H(10) H 0.0410 0.7301 0.2820 0.066 Uiso 1.00 1 c R
H(11) H 0.0372 0.6666 0.3462 0.067 Uiso 1.00 1 c R
H(12) H 0.0546 0.5973 0.2977 0.066 Uiso 1.00 1 c R
H(13) H 0.0938 0.6096 0.4403 0.081 Uiso 1.00 1 c R
H(14) H 0.0975 0.7447 0.4594 0.081 Uiso 1.00 1 c R
H(15) H 0.1366 0.6739 0.4609 0.081 Uiso 1.00 1 c R
H(16) H 0.1196 0.8831 0.3981 0.056 Uiso 1.00 1 c R
H(17) H 0.0723 0.8826 0.3524 0.056 Uiso 1.00 1 c R
H(18) H 0.1053 0.8739 0.3179 0.055 Uiso 1.00 1 c R
H(19) H 0.1883 0.7487 0.4141 0.039 Uiso 1.00 1 c R
H(20) H 0.2071 0.6930 0.3635 0.038 Uiso 1.00 1 c R
H(21) H 0.2230 0.9442 0.4205 0.042 Uiso 1.00 1 c R
H(22) H 0.2193 1.1301 0.3669 0.052 Uiso 1.00 1 c R
H(23) H 0.1757 1.1552 0.2513 0.044 Uiso 1.00 1 c R
H(24) H 0.1382 1.0594 0.1405 0.037 Uiso 1.00 1 c R
H(25) H 0.1007 1.0141 0.1582 0.037 Uiso 1.00 1 c R
H(26) H 0.2143 0.9751 0.1573 0.047 Uiso 1.00 1 c R
H(27) H 0.2349 0.8559 0.1482 0.047 Uiso 1.00 1 c R
H(28) H 0.2059 0.8580 0.1905 0.047 Uiso 1.00 1 c R
H(29) H 0.1608 0.9261 -0.0140 0.059 Uiso 1.00 1 c R
H(30) H 0.2004 0.9854 0.0394 0.059 Uiso 1.00 1 c R
H(31) H 0.1564 1.0265 0.0348 0.059 Uiso 1.00 1 c R
H(32) H 0.1969 0.6929 0.0950 0.052 Uiso 1.00 1 c R
H(33) H 0.1923 0.7500 0.0243 0.052 Uiso 1.00 1 c R
H(34) H 0.1532 0.7028 0.0364 0.052 Uiso 1.00 1 c R
H(35) H 0.0311 0.7788 0.0381 0.043 Uiso 1.00 1 c R
H(36) H 0.0162 0.9104 0.0208 0.043 Uiso 1.00 1 c R
H(37) H 0.0452 0.8760 0.0958 0.043 Uiso 1.00 1 c R
H(38) H 0.0583 1.0629 0.0244 0.055 Uiso 1.00 1 c R
H(39) H 0.0587 1.0179 -0.0464 0.055 Uiso 1.00 1 c R
H(40) H 0.1003 1.0494 0.0136 0.055 Uiso 1.00 1 c R
H(41) H 0.0900 0.8367 -0.0560 0.054 Uiso 1.00 1 c R
H(42) H 0.0476 0.7858 -0.0579 0.054 Uiso 1.00 1 c R
H(43) H 0.0891 0.7277 -0.0099 0.054 Uiso 1.00 1 c R
H(44) H 0.0337 0.6379 0.1519 0.040 Uiso 1.00 1 c R
H(45) H -0.0110 0.4855 0.0941 0.054 Uiso 1.00 1 c R
H(46) H 0.0154 0.3184 0.0550 0.055 Uiso 1.00 1 c R
H(47) H 0.0866 0.3156 0.0715 0.046 Uiso 1.00 1 c R
H(48) H 0.1284 0.4751 0.1260 0.037 Uiso 1.00 1 c R
H(49) H 0.2131(13) 0.557(3) 0.199(2) 0.058(16) Uiso 1.00 1 c .
H(50) H 0.2330(13) 0.643(3) 0.259(2) 0.071(14) Uiso 1.00 1 c .

loop_
_atom_site_aniso_label
_atom_site_aniso_U_11
_atom_site_aniso_U_22
_atom_site_aniso_U_33
_atom_site_aniso_U_12
_atom_site_aniso_U_13
_atom_site_aniso_U_23
Mo(1) 0.01969(15) 0.02249(15) 0.02157(15) -0.00190(12) 0.00756(12) -0.00275(12)
P(1) 0.0280(5) 0.0361(4) 0.0253(4) -0.0052(4) 0.0093(4) 0.0022(3)
P(2) 0.0256(5) 0.0253(4) 0.0224(4) -0.0012(3) 0.0089(3) -0.0023(3)
F(1) 0.0247(10) 0.0338(10) 0.0290(10) 0.0012(8) 0.0103(8) -0.0049(7)
F(2) 0.0676(18) 0.0416(12) 0.095(2) -0.0047(12) 0.0376(16) -0.0055(13)
F(3) 0.0393(14) 0.0448(12) 0.0830(17) -0.0047(10) 0.0193(13) 0.0066(11)
F(4) 0.0567(18) 0.0854(18) 0.101(2) -0.0064(14) 0.0395(16) -0.0374(16)
F(5) 0.062(2) 0.174(3) 0.082(2) 0.005(2) -0.0047(17) 0.071(2)
N(1) 0.0229(15) 0.0241(13) 0.0280(15) -0.0016(11) 0.0093(12) -0.0025(11)
N(2) 0.0247(19) 0.0386(19) 0.059(2) 0.0041(15) 0.0107(17) -0.0128(18)
N(3) 0.0231(15) 0.0265(13) 0.0253(14) -0.0030(11) 0.0121(12) -0.0044(11)
N(4) 0.0242(15) 0.0256(13) 0.0216(14) -0.0027(11) 0.0081(12) -0.0029(11)
C(1) 0.045(2) 0.039(2) 0.040(2) -0.0047(18) 0.0120(19) 0.0126(17)
C(2) 0.068(3) 0.035(2) 0.062(2) 0.016(2) 0.021(2) 0.0197(19)
C(3) 0.069(3) 0.048(2) 0.074(3) -0.015(2) 0.030(2) 0.014(2)
C(4) 0.073(3) 0.058(2) 0.047(2) 0.000(2) 0.002(2) 0.026(2)
C(5) 0.037(2) 0.062(2) 0.0267(19) -0.0056(19) 0.0183(17) -0.0026(18)
C(6) 0.037(2) 0.078(2) 0.050(2) -0.009(2) 0.026(2) -0.002(2)
C(7) 0.076(3) 0.085(3) 0.041(2) 0.002(2) 0.035(2) 0.003(2)
C(8) 0.043(2) 0.060(2) 0.035(2) 0.001(2) 0.0202(19) -0.0143(19)
C(9) 0.031(2) 0.0403(19) 0.0250(18) -0.0052(15) 0.0071(15) 0.0010(14)
C(10) 0.0245(19) 0.0392(19) 0.0253(18) -0.0034(15) 0.0095(15) -0.0063(14)
C(11) 0.033(2) 0.044(2) 0.030(2) -0.0068(17) 0.0056(17) -0.0114(16)
C(12) 0.044(2) 0.039(2) 0.047(2) -0.0132(18) 0.017(2) -0.0200(17)
C(13) 0.045(2) 0.0269(17) 0.037(2) -0.0076(16) 0.0159(18) -0.0083(15)
C(14) 0.030(2) 0.0274(17) 0.0285(18) -0.0026(14) 0.0130(16) -0.0066(14)
C(15) 0.038(2) 0.0211(16) 0.0325(19) 0.0007(14) 0.0161(17) -0.0004(13)
C(16) 0.031(2) 0.0351(18) 0.0291(18) -0.0034(15) 0.0162(16) -0.0037(14)
C(17) 0.029(2) 0.048(2) 0.042(2) -0.0069(17) 0.0172(17) -0.0037(17)
C(18) 0.051(2) 0.050(2) 0.045(2) -0.006(2) 0.028(2) 0.0037(18)
C(19) 0.037(2) 0.053(2) 0.039(2) 0.0024(18) 0.0202(19) -0.0083(17)
C(20) 0.031(2) 0.0383(19) 0.0258(18) 0.0007(16) 0.0039(16) 0.0037(15)
C(21) 0.031(2) 0.040(2) 0.035(2) 0.0018(16) 0.0045(17) 0.0037(16)
C(22) 0.042(2) 0.047(2) 0.048(2) 0.0078(19) 0.013(2) 0.0175(19)
C(23) 0.045(2) 0.060(2) 0.030(2) -0.001(2) 0.0021(18) -0.0093(18)
C(24) 0.027(2) 0.0386(19) 0.0344(19) -0.0045(16) 0.0136(16) -0.0076(15)
C(25) 0.029(2) 0.053(2) 0.053(2) -0.0165(18) 0.0172(19) -0.0130(19)
C(26) 0.042(2) 0.042(2) 0.053(2) -0.0196(18) 0.013(2) -0.0181(18)
C(27) 0.043(2) 0.0330(19) 0.041(2) -0.0062(17) 0.0191(19) -0.0139(16)
C(28) 0.0247(19) 0.0367(18) 0.0304(19) -0.0007(15) 0.0126(16) -0.0066(14)
B(1) 0.036(2) 0.039(2) 0.049(2) 0.007(2) 0.011(2) 0.003(2)

loop_
_atom_type_symbol
_atom_type_description
_atom_type_scat_dispersion_real
_atom_type_scat_dispersion_imag
_atom_type_scat_source
C C 0.003 0.002
;
International Tables for Crystallography
(1992, Vol. C, Tables 4.2.6.8 and 6.1.1.4)
;
H H 0.000 0.000
;
International Tables for Crystallography
(1992, Vol. C, Table 6.1.1.4)
;
B B 0.001 0.001
;
International Tables for Crystallography
(1992, Vol. C, Tables 4.2.6.8 and 6.1.1.4)
;
N N 0.006 0.003
;
International Tables for Crystallography
(1992, Vol. C, Tables 4.2.6.8 and 6.1.1.4)
;
F F 0.017 0.010
;
International Tables for Crystallography
(1992, Vol. C, Tables 4.2.6.8 and 6.1.1.4)
;
P P 0.102 0.094
;
International Tables for Crystallography
(1992, Vol. C, Tables 4.2.6.8 and 6.1.1.4)
;
Mo Mo -1.683 0.686
;
International Tables for Crystallography
(1992, Vol. C, Tables 4.2.6.8 and 6.1.1.4)
;

loop_
_geom_angle_atom_site_label_1
_geom_angle_atom_site_label_2
_geom_angle_atom_site_label_3
_geom_angle
_geom_angle_publ_flag
_geom_angle_site_symmetry_3
P(1) Mo(1) P(2) 157.07(2) yes .
P(1) Mo(1) F(1) 88.88(5) yes .
P(1) Mo(1) N(1) 91.12(9) yes .
P(1) Mo(1) N(3) 78.48(7) yes .
P(1) Mo(1) N(4) 99.08(7) yes .
P(2) Mo(1) F(1) 82.70(6) yes .
P(2) Mo(1) N(1) 96.01(9) yes .
P(2) Mo(1) N(3) 79.42(7) yes .
P(2) Mo(1) N(4) 101.58(7) yes .
F(1) Mo(1) N(1) 176.49(9) yes .
F(1) Mo(1) N(3) 83.70(8) yes .
F(1) Mo(1) N(4) 86.19(8) yes .
N(1) Mo(1) N(3) 92.86(10) yes .
N(1) Mo(1) N(4) 97.27(10) yes .
N(3) Mo(1) N(4) 169.64(10) yes .
Mo(1) P(1) C(1) 122.70(14) yes .
Mo(1) P(1) C(5) 117.57(10) yes .
Mo(1) P(1) C(9) 94.47(12) yes .
C(1) P(1) C(5) 109.85(19) yes .
C(1) P(1) C(9) 102.85(15) yes .
C(5) P(1) C(9) 104.93(16) yes .
Mo(1) P(2) C(15) 95.02(10) yes .
Mo(1) P(2) C(16) 117.15(10) yes .
Mo(1) P(2) C(20) 123.19(12) yes .
C(15) P(2) C(16) 104.88(16) yes .
C(15) P(2) C(20) 101.60(14) yes .
C(16) P(2) C(20) 110.21(16) yes .
Mo(1) N(1) N(2) 173.8(2) yes .
Mo(1) N(3) C(10) 120.00(19) yes .
Mo(1) N(3) C(14) 121.09(18) yes .
C(10) N(3) C(14) 118.9(2) yes .
Mo(1) N(4) C(24) 121.6(2) yes .
Mo(1) N(4) C(28) 122.2(2) yes .
C(24) N(4) C(28) 116.1(2) yes .
P(1) C(1) C(2) 106.6(2) yes .
P(1) C(1) C(3) 110.0(2) yes .
P(1) C(1) C(4) 113.3(2) yes .
C(2) C(1) C(3) 108.1(3) yes .
C(2) C(1) C(4) 108.5(3) yes .
C(3) C(1) C(4) 110.2(3) yes .
P(1) C(5) C(6) 109.4(2) yes .
P(1) C(5) C(7) 115.0(2) yes .
P(1) C(5) C(8) 107.7(3) yes .
C(6) C(5) C(7) 109.4(3) yes .
C(6) C(5) C(8) 107.7(2) yes .
C(7) C(5) C(8) 107.4(3) yes .
P(1) C(9) C(10) 112.5(2) yes .
N(3) C(10) C(9) 117.9(2) yes .
N(3) C(10) C(11) 121.6(2) yes .
C(9) C(10) C(11) 120.5(2) yes .
C(10) C(11) C(12) 118.6(3) yes .
C(11) C(12) C(13) 120.1(3) yes .
C(12) C(13) C(14) 119.7(3) yes .
N(3) C(14) C(13) 121.0(2) yes .
N(3) C(14) C(15) 118.0(2) yes .
C(13) C(14) C(15) 121.0(2) yes .
P(2) C(15) C(14) 113.0(2) yes .
P(2) C(16) C(17) 107.4(2) yes .
P(2) C(16) C(18) 116.0(2) yes .
P(2) C(16) C(19) 108.7(2) yes .
C(17) C(16) C(18) 107.3(2) yes .
C(17) C(16) C(19) 108.6(2) yes .
C(18) C(16) C(19) 108.7(3) yes .
P(2) C(20) C(21) 108.8(2) yes .
P(2) C(20) C(22) 113.8(2) yes .
P(2) C(20) C(23) 110.0(2) yes .
C(21) C(20) C(22) 107.2(3) yes .
C(21) C(20) C(23) 107.7(2) yes .
C(22) C(20) C(23) 109.0(3) yes .
N(4) C(24) C(25) 123.3(3) yes .
C(24) C(25) C(26) 119.6(3) yes .
C(25) C(26) C(27) 118.3(3) yes .
C(26) C(27) C(28) 119.1(3) yes .
N(4) C(28) C(27) 123.7(3) yes .
C(30) C(29) C(30) 123.1(8) yes 2_555
C(29) C(30) C(31) 116.9(8) yes .
C(30) C(31) C(32) 119.0(8) yes .
C(31) C(32) C(31) 124.7(8) yes 2_555
F(2) B(1) F(3) 108.8(3) yes .
F(2) B(1) F(4) 106.8(3) yes .
F(2) B(1) F(5) 110.3(3) yes .
F(3) B(1) F(4) 110.1(3) yes .
F(3) B(1) F(5) 111.7(4) yes .
F(4) B(1) F(5) 109.0(3) yes .
N(1) N(2) H(49) 116(3) no .
N(1) N(2) H(50) 111(2) no .
H(49) N(2) H(50) 133(4) no .
C(1) C(2) H(1) 110.0 no .
C(1) C(2) H(2) 109.4 no .
C(1) C(2) H(3) 109.0 no .
H(1) C(2) H(2) 109.5 no .
H(1) C(2) H(3) 109.5 no .
H(2) C(2) H(3) 109.5 no .
C(1) C(3) H(4) 109.8 no .
C(1) C(3) H(5) 109.9 no .
C(1) C(3) H(6) 108.7 no .
H(4) C(3) H(5) 109.5 no .
H(4) C(3) H(6) 109.5 no .
H(5) C(3) H(6) 109.5 no .
C(1) C(4) H(7) 109.8 no .
C(1) C(4) H(8) 110.1 no .
C(1) C(4) H(9) 108.5 no .
H(7) C(4) H(8) 109.5 no .
H(7) C(4) H(9) 109.5 no .
H(8) C(4) H(9) 109.5 no .
C(5) C(6) H(10) 109.1 no .
C(5) C(6) H(11) 109.8 no .
C(5) C(6) H(12) 109.5 no .
H(10) C(6) H(11) 109.5 no .
H(10) C(6) H(12) 109.5 no .
H(11) C(6) H(12) 109.5 no .
C(5) C(7) H(13) 109.5 no .
C(5) C(7) H(14) 109.8 no .
C(5) C(7) H(15) 109.2 no .
H(13) C(7) H(14) 109.5 no .
H(13) C(7) H(15) 109.5 no .
H(14) C(7) H(15) 109.5 no .
C(5) C(8) H(16) 109.8 no .
C(5) C(8) H(17) 108.9 no .
C(5) C(8) H(18) 109.6 no .
H(16) C(8) H(17) 109.5 no .
H(16) C(8) H(18) 109.5 no .
H(17) C(8) H(18) 109.5 no .
P(1) C(9) H(19) 108.5 no .
P(1) C(9) H(20) 108.9 no .
C(10) C(9) H(19) 108.5 no .
C(10) C(9) H(20) 108.9 no .
H(19) C(9) H(20) 109.5 no .
C(10) C(11) H(21) 120.9 no .
C(12) C(11) H(21) 120.5 no .
C(11) C(12) H(22) 120.0 no .
C(13) C(12) H(22) 120.0 no .
C(12) C(13) H(23) 120.3 no .
C(14) C(13) H(23) 120.0 no .
P(2) C(15) H(24) 108.6 no .
P(2) C(15) H(25) 108.5 no .
C(14) C(15) H(24) 108.7 no .
C(14) C(15) H(25) 108.5 no .
H(24) C(15) H(25) 109.5 no .
C(16) C(17) H(26) 109.5 no .
C(16) C(17) H(27) 109.0 no .
C(16) C(17) H(28) 109.8 no .
H(26) C(17) H(27) 109.5 no .
H(26) C(17) H(28) 109.5 no .
H(27) C(17) H(28) 109.5 no .
C(16) C(18) H(29) 108.9 no .
C(16) C(18) H(30) 109.8 no .
C(16) C(18) H(31) 109.7 no .
H(29) C(18) H(30) 109.5 no .
H(29) C(18) H(31) 109.5 no .
H(30) C(18) H(31) 109.5 no .
C(16) C(19) H(32) 109.6 no .
C(16) C(19) H(33) 109.8 no .
C(16) C(19) H(34) 109.0 no .
H(32) C(19) H(33) 109.5 no .
H(32) C(19) H(34) 109.5 no .
H(33) C(19) H(34) 109.5 no .
C(20) C(21) H(35) 109.1 no .
C(20) C(21) H(36) 109.8 no .
C(20) C(21) H(37) 109.5 no .
H(35) C(21) H(36) 109.5 no .
H(35) C(21) H(37) 109.5 no .
H(36) C(21) H(37) 109.5 no .
C(20) C(22) H(38) 109.3 no .
C(20) C(22) H(39) 109.9 no .
C(20) C(22) H(40) 109.1 no .
H(38) C(22) H(39) 109.5 no .
H(38) C(22) H(40) 109.5 no .
H(39) C(22) H(40) 109.5 no .
C(20) C(23) H(41) 109.5 no .
C(20) C(23) H(42) 109.4 no .
C(20) C(23) H(43) 109.5 no .
H(41) C(23) H(42) 109.5 no .
H(41) C(23) H(43) 109.5 no .
H(42) C(23) H(43) 109.5 no .
N(4) C(24) H(44) 118.0 no .
C(25) C(24) H(44) 118.7 no .
C(24) C(25) H(45) 120.3 no .
C(26) C(25) H(45) 120.1 no .
C(25) C(26) H(46) 121.0 no .
C(27) C(26) H(46) 120.6 no .
C(26) C(27) H(47) 120.7 no .
C(28) C(27) H(47) 120.2 no .
N(4) C(28) H(48) 117.9 no .
C(27) C(28) H(48) 118.4 no .

loop_
_geom_bond_atom_site_label_1
_geom_bond_atom_site_label_2
_geom_bond_distance
_geom_bond_publ_flag
_geom_bond_site_symmetry_2
Mo(1) P(1) 2.5026(8) yes .
Mo(1) P(2) 2.5108(8) yes .
Mo(1) F(1) 2.009(2) yes .
Mo(1) N(1) 1.754(2) yes .
Mo(1) N(3) 2.197(2) yes .
Mo(1) N(4) 2.195(2) yes .
P(1) C(1) 1.895(3) yes .
P(1) C(5) 1.887(4) yes .
P(1) C(9) 1.842(3) yes .
P(2) C(15) 1.856(3) yes .
P(2) C(16) 1.880(4) yes .
P(2) C(20) 1.881(3) yes .
F(2) B(1) 1.380(4) yes .
F(3) B(1) 1.380(5) yes .
F(4) B(1) 1.389(6) yes .
F(5) B(1) 1.345(4) yes .
N(1) N(2) 1.330(4) yes .
N(3) C(10) 1.360(3) yes .
N(3) C(14) 1.361(3) yes .
N(4) C(24) 1.349(4) yes .
N(4) C(28) 1.352(4) yes .
C(1) C(2) 1.525(7) yes .
C(1) C(3) 1.532(6) yes .
C(1) C(4) 1.537(5) yes .
C(5) C(6) 1.535(5) yes .
C(5) C(7) 1.521(5) yes .
C(5) C(8) 1.532(5) yes .
C(9) C(10) 1.513(4) yes .
C(10) C(11) 1.390(4) yes .
C(11) C(12) 1.377(5) yes .
C(12) C(13) 1.371(4) yes .
C(13) C(14) 1.381(4) yes .
C(14) C(15) 1.504(4) yes .
C(16) C(17) 1.530(4) yes .
C(16) C(18) 1.535(5) yes .
C(16) C(19) 1.536(4) yes .
C(20) C(21) 1.528(5) yes .
C(20) C(22) 1.546(4) yes .
C(20) C(23) 1.529(5) yes .
C(24) C(25) 1.374(4) yes .
C(25) C(26) 1.377(5) yes .
C(26) C(27) 1.377(6) yes .
C(27) C(28) 1.374(4) yes .
C(29) C(30) 1.375(10) yes .
C(29) C(30) 1.375(10) yes 2_555
C(30) C(31) 1.398(10) yes .
C(31) C(32) 1.324(10) yes .
N(2) H(49) 0.70(4) no .
N(2) H(50) 0.95(3) no .
C(2) H(1) 0.950 no .
C(2) H(2) 0.950 no .
C(2) H(3) 0.950 no .
C(3) H(4) 0.950 no .
C(3) H(5) 0.950 no .
C(3) H(6) 0.950 no .
C(4) H(7) 0.950 no .
C(4) H(8) 0.950 no .
C(4) H(9) 0.950 no .
C(6) H(10) 0.950 no .
C(6) H(11) 0.950 no .
C(6) H(12) 0.950 no .
C(7) H(13) 0.950 no .
C(7) H(14) 0.950 no .
C(7) H(15) 0.950 no .
C(8) H(16) 0.950 no .
C(8) H(17) 0.950 no .
C(8) H(18) 0.950 no .
C(9) H(19) 0.950 no .
C(9) H(20) 0.950 no .
C(11) H(21) 0.950 no .
C(12) H(22) 0.950 no .
C(13) H(23) 0.950 no .
C(15) H(24) 0.950 no .
C(15) H(25) 0.950 no .
C(17) H(26) 0.950 no .
C(17) H(27) 0.950 no .
C(17) H(28) 0.950 no .
C(18) H(29) 0.950 no .
C(18) H(30) 0.950 no .
C(18) H(31) 0.950 no .
C(19) H(32) 0.950 no .
C(19) H(33) 0.950 no .
C(19) H(34) 0.950 no .
C(21) H(35) 0.950 no .
C(21) H(36) 0.950 no .
C(21) H(37) 0.950 no .
C(22) H(38) 0.950 no .
C(22) H(39) 0.950 no .
C(22) H(40) 0.950 no .
C(23) H(41) 0.950 no .
C(23) H(42) 0.950 no .
C(23) H(43) 0.950 no .
C(24) H(44) 0.950 no .
C(25) H(45) 0.950 no .
C(26) H(46) 0.950 no .
C(27) H(47) 0.950 no .
C(28) H(48) 0.950 no .

loop_
_geom_contact_atom_site_label_1
_geom_contact_atom_site_label_2
_geom_contact_distance
_geom_contact_site_symmetry_2
F(1) C(31) 3.569(8) 1_565
F(2) N(1) 3.484(3) .
F(2) N(2) 2.940(4) .
F(2) C(11) 3.346(4) 6_545
F(2) C(28) 3.399(4) .
F(3) C(7) 3.473(4) 4_564
F(3) C(15) 3.308(4) 1_545
F(3) C(27) 3.205(4) .
F(3) C(28) 3.381(4) .
F(4) C(9) 3.294(4) 6_545
F(4) C(10) 3.587(3) 6_545
F(4) C(11) 3.417(4) 6_545
F(4) C(18) 3.558(4) 1_545
F(5) N(1) 3.517(3) 6_545
F(5) N(2) 2.896(4) 6_545
F(5) C(9) 3.532(5) 6_545
F(5) C(10) 3.353(5) 6_545
F(5) C(11) 3.576(5) 6_545
F(5) C(17) 3.572(4) 6_545
N(1) F(2) 3.484(3) .
N(1) F(5) 3.517(3) 6_555
N(2) F(2) 2.940(4) .
N(2) F(5) 2.896(4) 6_555
C(7) F(3) 3.473(4) 4_565
C(9) F(4) 3.294(4) 6_555
C(9) F(5) 3.532(5) 6_555
C(10) F(4) 3.587(3) 6_555
C(10) F(5) 3.353(5) 6_555
C(11) F(2) 3.346(4) 6_555
C(11) F(4) 3.417(4) 6_555
C(11) F(5) 3.576(5) 6_555
C(15) F(3) 3.308(4) 1_565
C(17) F(5) 3.572(4) 6_555
C(18) F(4) 3.558(4) 1_565
C(27) F(3) 3.205(4) .
C(28) F(2) 3.399(4) .
C(28) F(3) 3.381(4) .
C(31) F(1) 3.569(8) 1_545
F(2) H(8) 3.597 4_564
F(2) H(9) 3.069 4_564
F(2) H(15) 3.227 4_564
F(2) H(21) 3.165 6_545
F(2) H(32) 3.091 .
F(2) H(48) 2.485 .
F(2) H(49) 2.26(4) .
F(3) H(14) 3.100 4_564
F(3) H(15) 3.045 4_564
F(3) H(23) 2.929 1_545
F(3) H(24) 2.376 1_545
F(3) H(26) 3.474 1_545
F(3) H(31) 2.883 1_545
F(3) H(40) 3.183 1_545
F(3) H(47) 2.514 .
F(3) H(48) 2.858 .
F(4) H(9) 3.013 4_564
F(4) H(15) 2.859 4_564
F(4) H(19) 2.993 4_564
F(4) H(19) 3.288 6_545
F(4) H(20) 2.682 6_545
F(4) H(21) 2.989 6_545
F(4) H(30) 3.079 1_545
F(4) H(31) 3.137 1_545
F(4) H(50) 3.58(3) 6_545
F(5) H(20) 2.849 6_545
F(5) H(23) 2.953 1_545
F(5) H(26) 3.303 1_545
F(5) H(27) 3.397 6_545
F(5) H(28) 2.943 6_545
F(5) H(49) 3.32(3) .
F(5) H(49) 3.44(3) 6_545
F(5) H(50) 1.98(3) 6_545
N(2) H(22) 3.481 6_545
N(2) H(26) 3.176 6_545
C(2) H(23) 3.428 1_545
C(2) H(27) 3.105 6_545
C(4) H(33) 3.207 4_565
C(4) H(34) 3.404 4_565
C(6) H(10) 3.208 2_555
C(6) H(44) 3.308 2_555
C(6) H(45) 3.435 2_555
C(7) H(40) 3.423 4_575
C(7) H(47) 3.103 4_565
C(8) H(39) 3.172 4_575
C(8) H(40) 3.403 4_575
C(11) H(29) 3.511 4_575
C(11) H(30) 3.581 4_575
C(12) H(2) 3.573 1_565
C(12) H(32) 3.494 6_555
C(12) H(49) 3.28(5) 6_555
C(13) H(49) 3.58(4) 6_555
C(13) H(50) 3.44(5) 6_555
C(17) H(2) 3.237 6_555
C(17) H(3) 3.524 6_555
C(17) H(50) 3.53(3) 6_555
C(18) H(16) 3.208 4_574
C(18) H(21) 3.513 4_574
C(19) H(8) 2.739 4_564
C(19) H(22) 3.477 6_545
C(21) H(36) 3.185 3_575
C(21) H(38) 3.233 3_575
C(21) H(46) 3.010 3_565
C(22) H(14) 3.022 4_574
C(22) H(16) 3.319 4_574
C(22) H(17) 3.294 4_574
C(22) H(36) 3.047 3_575
C(22) H(47) 3.589 1_565
C(23) H(4) 3.407 4_564
C(23) H(46) 3.270 3_565
C(24) H(11) 3.165 2_555
C(25) H(11) 3.255 2_555
C(26) H(35) 3.158 3_565
C(26) H(42) 3.259 3_565
C(27) H(13) 3.336 4_564
C(27) H(14) 3.331 4_564
C(30) H(5) 3.529 .
C(30) H(42) 3.474 3_565
C(31) H(17) 3.311 1_545
C(31) H(18) 3.510 1_545
C(31) H(25) 3.413 1_545
C(32) H(10) 3.431 1_545
C(32) H(10) 3.431 2_545
C(32) H(17) 2.992 1_545
C(32) H(17) 2.992 2_545
B(1) H(9) 3.570 4_564
B(1) H(15) 3.232 4_564
B(1) H(20) 3.316 6_545
B(1) H(21) 3.504 6_545
B(1) H(23) 3.471 1_545
B(1) H(24) 3.491 1_545
B(1) H(31) 3.521 1_545
B(1) H(48) 3.197 .
B(1) H(49) 3.29(3) .
B(1) H(50) 3.19(3) 6_545
H(1) H(23) 2.920 1_545
H(2) C(12) 3.573 1_545
H(2) C(17) 3.237 6_545
H(2) H(22) 2.950 1_545
H(2) H(23) 3.057 1_545
H(2) H(26) 3.309 6_545
H(2) H(27) 2.399 6_545
H(3) C(17) 3.524 6_545
H(3) H(26) 3.202 6_545
H(3) H(27) 2.996 6_545
H(4) C(23) 3.407 4_565
H(4) H(34) 3.226 4_565
H(4) H(41) 3.254 4_565
H(4) H(42) 3.518 4_565
H(4) H(43) 2.921 4_565
H(4) H(45) 3.473 2_555
H(5) C(30) 3.529 .
H(5) H(41) 3.284 4_565
H(7) H(21) 3.099 7_566
H(7) H(27) 3.393 6_545
H(7) H(30) 2.955 6_545
H(7) H(33) 3.432 4_565
H(8) F(2) 3.597 4_565
H(8) C(19) 2.739 4_565
H(8) H(32) 2.985 4_565
H(8) H(33) 2.300 4_565
H(8) H(34) 2.518 4_565
H(9) F(2) 3.069 4_565
H(9) F(4) 3.013 4_565
H(9) B(1) 3.570 4_565
H(9) H(21) 3.461 7_566
H(9) H(34) 3.561 4_565
H(10) C(6) 3.208 2_555
H(10) C(32) 3.431 1_565
H(10) H(10) 2.640 2_555
H(10) H(11) 3.086 2_555
H(10) H(12) 3.429 2_555
H(10) H(44) 3.484 2_555
H(11) C(24) 3.165 2_555
H(11) C(25) 3.255 2_555
H(11) H(10) 3.086 2_555
H(11) H(12) 3.539 2_555
H(11) H(44) 2.479 2_555
H(11) H(45) 2.692 2_555
H(12) H(10) 3.429 2_555
H(12) H(11) 3.539 2_555
H(12) H(12) 3.548 2_555
H(12) H(44) 3.591 2_555
H(12) H(45) 3.364 2_555
H(13) C(27) 3.336 4_565
H(13) H(45) 3.011 2_555
H(13) H(47) 2.938 4_565
H(14) F(3) 3.100 4_565
H(14) C(22) 3.022 4_575
H(14) C(27) 3.331 4_565
H(14) H(31) 3.275 4_575
H(14) H(38) 3.093 4_575
H(14) H(39) 2.948 4_575
H(14) H(40) 2.541 4_575
H(14) H(47) 2.573 4_565
H(15) F(2) 3.227 4_565
H(15) F(3) 3.045 4_565
H(15) F(4) 2.859 4_565
H(15) B(1) 3.232 4_565
H(15) H(47) 3.337 4_565
H(16) C(18) 3.208 4_575
H(16) C(22) 3.319 4_575
H(16) H(29) 2.820 4_575
H(16) H(30) 3.529 4_575
H(16) H(31) 2.824 4_575
H(16) H(39) 2.950 4_575
H(16) H(40) 2.806 4_575
H(16) H(41) 3.525 4_575
H(17) C(22) 3.294 4_575
H(17) C(31) 3.311 1_565
H(17) C(32) 2.992 1_565
H(17) H(39) 2.562 4_575
H(17) H(40) 3.203 4_575
H(17) H(41) 3.594 4_575
H(18) C(31) 3.510 1_565
H(19) F(4) 2.993 4_565
H(19) F(4) 3.288 6_555
H(20) F(4) 2.682 6_555
H(20) F(5) 2.849 6_555
H(20) B(1) 3.316 6_555
H(21) F(2) 3.165 6_555
H(21) F(4) 2.989 6_555
H(21) C(18) 3.513 4_575
H(21) B(1) 3.504 6_555
H(21) H(7) 3.099 7_566
H(21) H(9) 3.461 7_566
H(21) H(29) 3.266 4_575
H(21) H(30) 2.949 4_575
H(22) N(2) 3.481 6_555
H(22) C(19) 3.477 6_555
H(22) H(2) 2.950 1_565
H(22) H(27) 3.049 6_555
H(22) H(32) 2.786 6_555
H(22) H(33) 3.328 6_555
H(22) H(49) 3.213 6_555
H(22) H(50) 3.568 6_555
H(23) F(3) 2.929 1_565
H(23) F(5) 2.953 1_565
H(23) C(2) 3.428 1_565
H(23) B(1) 3.471 1_565
H(23) H(1) 2.920 1_565
H(23) H(2) 3.057 1_565
H(23) H(50) 3.234 6_555
H(24) F(3) 2.376 1_565
H(24) B(1) 3.491 1_565
H(24) H(47) 3.391 1_565
H(25) C(31) 3.413 1_565
H(26) F(3) 3.474 1_565
H(26) F(5) 3.303 1_565
H(26) N(2) 3.176 6_555
H(26) H(2) 3.309 6_555
H(26) H(3) 3.202 6_555
H(26) H(49) 3.228 6_555
H(26) H(50) 2.734 6_555
H(27) F(5) 3.397 6_555
H(27) C(2) 3.105 6_555
H(27) H(2) 2.399 6_555
H(27) H(3) 2.996 6_555
H(27) H(7) 3.393 6_555
H(27) H(22) 3.049 6_545
H(28) F(5) 2.943 6_555
H(29) C(11) 3.511 4_574
H(29) H(16) 2.820 4_574
H(29) H(21) 3.266 4_574
H(30) F(4) 3.079 1_565
H(30) C(11) 3.581 4_574
H(30) H(7) 2.955 6_555
H(30) H(16) 3.529 4_574
H(30) H(21) 2.949 4_574
H(31) F(3) 2.883 1_565
H(31) F(4) 3.137 1_565
H(31) B(1) 3.521 1_565
H(31) H(14) 3.275 4_574
H(31) H(16) 2.824 4_574
H(32) F(2) 3.091 .
H(32) C(12) 3.494 6_545
H(32) H(8) 2.985 4_564
H(32) H(22) 2.786 6_545
H(33) C(4) 3.207 4_564
H(33) H(7) 3.432 4_564
H(33) H(8) 2.300 4_564
H(33) H(22) 3.328 6_545
H(34) C(4) 3.404 4_564
H(34) H(4) 3.226 4_564
H(34) H(8) 2.518 4_564
H(34) H(9) 3.561 4_564
H(35) C(26) 3.158 3_565
H(35) H(38) 3.366 3_575
H(35) H(46) 2.274 3_565
H(36) C(21) 3.185 3_575
H(36) C(22) 3.047 3_575
H(36) H(36) 2.298 3_575
H(36) H(37) 3.494 3_575
H(36) H(38) 2.405 3_575
H(36) H(39) 2.930 3_575
H(36) H(46) 2.983 3_565
H(37) H(36) 3.494 3_575
H(37) H(38) 3.580 3_575
H(37) H(39) 3.542 3_575
H(38) C(21) 3.233 3_575
H(38) H(14) 3.093 4_574
H(38) H(35) 3.366 3_575
H(38) H(36) 2.405 3_575
H(38) H(37) 3.580 3_575
H(38) H(46) 3.376 1_565
H(38) H(47) 3.023 1_565
H(39) C(8) 3.172 4_574
H(39) H(14) 2.948 4_574
H(39) H(16) 2.950 4_574
H(39) H(17) 2.562 4_574
H(39) H(36) 2.930 3_575
H(39) H(37) 3.542 3_575
H(40) F(3) 3.183 1_565
H(40) C(7) 3.423 4_574
H(40) C(8) 3.403 4_574
H(40) H(14) 2.541 4_574
H(40) H(16) 2.806 4_574
H(40) H(17) 3.203 4_574
H(40) H(47) 3.302 1_565
H(41) H(4) 3.254 4_564
H(41) H(5) 3.284 4_564
H(41) H(16) 3.525 4_574
H(41) H(17) 3.594 4_574
H(42) C(26) 3.259 3_565
H(42) C(30) 3.474 3_565
H(42) H(4) 3.518 4_564
H(42) H(45) 3.258 3_565
H(42) H(46) 2.482 3_565
H(43) H(4) 2.921 4_564
H(43) H(45) 3.533 3_565
H(43) H(46) 3.408 3_565
H(44) C(6) 3.308 2_555
H(44) H(10) 3.484 2_555
H(44) H(11) 2.479 2_555
H(44) H(12) 3.591 2_555
H(45) C(6) 3.435 2_555
H(45) H(4) 3.473 2_555
H(45) H(11) 2.692 2_555
H(45) H(12) 3.364 2_555
H(45) H(13) 3.011 2_555
H(45) H(42) 3.258 3_565
H(45) H(43) 3.533 3_565
H(46) C(21) 3.010 3_565
H(46) C(23) 3.270 3_565
H(46) H(35) 2.274 3_565
H(46) H(36) 2.983 3_565
H(46) H(38) 3.376 1_545
H(46) H(42) 2.482 3_565
H(46) H(43) 3.408 3_565
H(47) F(3) 2.514 .
H(47) C(7) 3.103 4_564
H(47) C(22) 3.589 1_545
H(47) H(13) 2.938 4_564
H(47) H(14) 2.573 4_564
H(47) H(15) 3.337 4_564
H(47) H(24) 3.391 1_545
H(47) H(38) 3.023 1_545
H(47) H(40) 3.302 1_545
H(48) F(2) 2.485 .
H(48) F(3) 2.858 .
H(48) B(1) 3.197 .
H(49) F(2) 2.26(4) .
H(49) F(5) 3.32(3) .
H(49) F(5) 3.44(3) 6_555
H(49) C(12) 3.28(5) 6_545
H(49) C(13) 3.58(4) 6_545
H(49) B(1) 3.29(3) .
H(49) H(22) 3.213 6_545
H(49) H(26) 3.228 6_545
H(50) F(4) 3.58(3) 6_555
H(50) F(5) 1.98(3) 6_555
H(50) C(13) 3.44(5) 6_545
H(50) C(17) 3.53(3) 6_545
H(50) B(1) 3.19(3) 6_555
H(50) H(22) 3.568 6_545
H(50) H(23) 3.234 6_545
H(50) H(26) 2.734 6_545
F(2) H(49) 2.26(4) .
N(2) F(2) 2.940(4) .

loop_
_geom_torsion_atom_site_label_1
_geom_torsion_atom_site_label_2
_geom_torsion_atom_site_label_3
_geom_torsion_atom_site_label_4
_geom_torsion
_geom_torsion_site_symmetry_1
_geom_torsion_site_symmetry_3
_geom_torsion_site_symmetry_4
P(1) Mo(1) P(2) C(15) -10.01(15) . . .
P(1) Mo(1) P(2) C(16) 99.55(14) . . .
P(1) Mo(1) P(2) C(20) -117.39(15) . . .
P(2) Mo(1) P(1) C(1) -154.58(16) . . .
P(2) Mo(1) P(1) C(5) 63.20(16) . . .
P(2) Mo(1) P(1) C(9) -46.21(15) . . .
F(1) Mo(1) P(1) C(1) 137.28(16) . . .
F(1) Mo(1) P(1) C(5) -4.94(14) . . .
F(1) Mo(1) P(1) C(9) -114.35(12) . . .
P(1) Mo(1) N(1) N(2) -81(2) . . .
N(1) Mo(1) P(1) C(1) -46.23(17) . . .
N(1) Mo(1) P(1) C(5) 171.55(15) . . .
N(1) Mo(1) P(1) C(9) 62.14(13) . . .
P(1) Mo(1) N(3) C(10) 25.0(2) . . .
P(1) Mo(1) N(3) C(14) -157.1(2) . . .
N(3) Mo(1) P(1) C(1) -138.92(17) . . .
N(3) Mo(1) P(1) C(5) 78.86(15) . . .
N(3) Mo(1) P(1) C(9) -30.55(13) . . .
P(1) Mo(1) N(4) C(24) 76.5(2) . . .
P(1) Mo(1) N(4) C(28) -99.7(2) . . .
N(4) Mo(1) P(1) C(1) 51.32(17) . . .
N(4) Mo(1) P(1) C(5) -90.90(15) . . .
N(4) Mo(1) P(1) C(9) 159.69(13) . . .
F(1) Mo(1) P(2) C(15) 59.30(12) . . .
F(1) Mo(1) P(2) C(16) 168.85(12) . . .
F(1) Mo(1) P(2) C(20) -48.08(14) . . .
P(2) Mo(1) N(1) N(2) 77(2) . . .
N(1) Mo(1) P(2) C(15) -117.41(13) . . .
N(1) Mo(1) P(2) C(16) -7.86(13) . . .
N(1) Mo(1) P(2) C(20) 135.20(16) . . .
P(2) Mo(1) N(3) C(10) -161.2(2) . . .
P(2) Mo(1) N(3) C(14) 16.8(2) . . .
N(3) Mo(1) P(2) C(15) -25.62(13) . . .
N(3) Mo(1) P(2) C(16) 83.93(13) . . .
N(3) Mo(1) P(2) C(20) -133.00(16) . . .
P(2) Mo(1) N(4) C(24) -93.5(2) . . .
P(2) Mo(1) N(4) C(28) 90.3(2) . . .
N(4) Mo(1) P(2) C(15) 143.87(13) . . .
N(4) Mo(1) P(2) C(16) -106.58(13) . . .
N(4) Mo(1) P(2) C(20) 36.49(16) . . .
F(1) Mo(1) N(1) N(2) 9(3) . . .
F(1) Mo(1) N(3) C(10) 115.1(2) . . .
F(1) Mo(1) N(3) C(14) -67.0(2) . . .
F(1) Mo(1) N(4) C(24) -11.7(2) . . .
F(1) Mo(1) N(4) C(28) 172.0(2) . . .
N(1) Mo(1) N(3) C(10) -65.6(2) . . .
N(1) Mo(1) N(3) C(14) 112.3(2) . . .
N(3) Mo(1) N(1) N(2) -2(2) . . .
N(1) Mo(1) N(4) C(24) 168.8(2) . . .
N(1) Mo(1) N(4) C(28) -7.4(2) . . .
N(4) Mo(1) N(1) N(2) 180(2) . . .
N(3) Mo(1) N(4) C(24) 1.0(6) . . .
N(3) Mo(1) N(4) C(28) -175.2(4) . . .
N(4) Mo(1) N(3) C(10) 102.3(5) . . .
N(4) Mo(1) N(3) C(14) -79.8(6) . . .
Mo(1) P(1) C(1) C(2) 22.2(2) . . .
Mo(1) P(1) C(1) C(3) -94.8(3) . . .
Mo(1) P(1) C(1) C(4) 141.5(2) . . .
Mo(1) P(1) C(5) C(6) 62.5(2) . . .
Mo(1) P(1) C(5) C(7) -174.0(2) . . .
Mo(1) P(1) C(5) C(8) -54.3(2) . . .
Mo(1) P(1) C(9) C(10) 39.9(2) . . .
C(1) P(1) C(5) C(6) -84.2(2) . . .
C(1) P(1) C(5) C(7) 39.3(3) . . .
C(1) P(1) C(5) C(8) 158.9(2) . . .
C(5) P(1) C(1) C(2) 167.0(2) . . .
C(5) P(1) C(1) C(3) 49.9(3) . . .
C(5) P(1) C(1) C(4) -73.8(3) . . .
C(1) P(1) C(9) C(10) 164.9(2) . . .
C(9) P(1) C(1) C(2) -81.7(2) . . .
C(9) P(1) C(1) C(3) 161.2(3) . . .
C(9) P(1) C(1) C(4) 37.5(3) . . .
C(5) P(1) C(9) C(10) -80.2(3) . . .
C(9) P(1) C(5) C(6) 165.8(2) . . .
C(9) P(1) C(5) C(7) -70.6(3) . . .
C(9) P(1) C(5) C(8) 49.0(2) . . .
Mo(1) P(2) C(15) C(14) 37.4(2) . . .
Mo(1) P(2) C(16) C(17) -54.6(2) . . .
Mo(1) P(2) C(16) C(18) -174.61(19) . . .
Mo(1) P(2) C(16) C(19) 62.6(2) . . .
Mo(1) P(2) C(20) C(21) 25.7(2) . . .
Mo(1) P(2) C(20) C(22) 145.3(2) . . .
Mo(1) P(2) C(20) C(23) -92.1(2) . . .
C(15) P(2) C(16) C(17) 49.1(2) . . .
C(15) P(2) C(16) C(18) -70.8(2) . . .
C(15) P(2) C(16) C(19) 166.4(2) . . .
C(16) P(2) C(15) C(14) -82.4(3) . . .
C(15) P(2) C(20) C(21) -78.2(2) . . .
C(15) P(2) C(20) C(22) 41.3(3) . . .
C(15) P(2) C(20) C(23) 163.9(2) . . .
C(20) P(2) C(15) C(14) 162.8(2) . . .
C(16) P(2) C(20) C(21) 171.0(2) . . .
C(16) P(2) C(20) C(22) -69.5(3) . . .
C(16) P(2) C(20) C(23) 53.2(2) . . .
C(20) P(2) C(16) C(17) 157.8(2) . . .
C(20) P(2) C(16) C(18) 37.8(2) . . .
C(20) P(2) C(16) C(19) -85.0(2) . . .
Mo(1) N(3) C(10) C(9) -4.9(4) . . .
Mo(1) N(3) C(10) C(11) 175.8(2) . . .
Mo(1) N(3) C(14) C(13) -175.7(3) . . .
Mo(1) N(3) C(14) C(15) 4.2(4) . . .
C(10) N(3) C(14) C(13) 2.2(5) . . .
C(10) N(3) C(14) C(15) -177.9(3) . . .
C(14) N(3) C(10) C(9) 177.1(3) . . .
C(14) N(3) C(10) C(11) -2.2(5) . . .
Mo(1) N(4) C(24) C(25) -176.4(2) . . .
Mo(1) N(4) C(28) C(27) 175.5(2) . . .
C(24) N(4) C(28) C(27) -0.9(4) . . .
C(28) N(4) C(24) C(25) 0.1(3) . . .
P(1) C(9) C(10) N(3) -28.4(4) . . .
P(1) C(9) C(10) C(11) 150.9(3) . . .
N(3) C(10) C(11) C(12) 0.1(4) . . .
C(9) C(10) C(11) C(12) -179.2(3) . . .
C(10) C(11) C(12) C(13) 2.0(6) . . .
C(11) C(12) C(13) C(14) -2.0(6) . . .
C(12) C(13) C(14) N(3) -0.2(4) . . .
C(12) C(13) C(14) C(15) 180.0(3) . . .
N(3) C(14) C(15) P(2) -32.0(4) . . .
C(13) C(14) C(15) P(2) 147.8(3) . . .
N(4) C(24) C(25) C(26) 0.8(5) . . .
C(24) C(25) C(26) C(27) -0.9(5) . . .
C(25) C(26) C(27) C(28) 0.1(4) . . .
C(26) C(27) C(28) N(4) 0.8(5) . . .
C(30) C(29) C(30) C(31) 3.0(8) . 2_555 2_555
C(30) C(29) C(30) C(31) 3.0(8) 2_555 . .
C(29) C(30) C(31) C(32) -6.1(9) . . .
C(30) C(31) C(32) C(31) 3.2(8) . . 2_555
